data_7003909
loop_
_publ_author_name
'Jones, Cameron'
'Rose, Richard P.'
'Stasch, Andreas'

_publ_section_title
;
 Synthesis, characterisation and reactivity of germanium(ii) amidinate
 and guanidinate complexes
;
_journal_issue 21
_journal_name_full 'Dalton Transactions'
_journal_page_first 2871
_journal_page_last 2878
_journal_paper_doi 10.1039/b801168k
_journal_year 2008
_chemical_formula_sum 'C29 H45 Cl3 Ge N2'
_chemical_formula_weight 600.61
_chemical_name_systematic
;
?
;
_space_group_IT_number 14
_symmetry_cell_setting monoclinic
_symmetry_space_group_name_Hall '-P 2yn'
_symmetry_space_group_name_H-M 'P 1 21/n 1'
_atom_sites_solution_hydrogens geom
_atom_sites_solution_primary direct
_atom_sites_solution_secondary difmap
_audit_creation_method SHELXL-97
_cell_angle_alpha 90.00
_cell_angle_beta 102.93(3)
_cell_angle_gamma 90.00
_cell_formula_units_Z 4
_cell_length_a 10.665(2)
_cell_length_b 18.049(4)
_cell_length_c 17.156(3)
_cell_measurement_temperature 150(2)
_cell_volume 3218.7(12)
_computing_structure_refinement 'SHELXL-97 (Sheldrick, 1997)'
_computing_structure_solution 'SHELXS-97 (Sheldrick, 1990)'
_diffrn_ambient_temperature 150(2)
_diffrn_measured_fraction_theta_full 0.992
_diffrn_measured_fraction_theta_max 0.992
_diffrn_measurement_device_type 'Nonius Kappa CCD'
_diffrn_radiation_monochromator graphite
_diffrn_radiation_source 'fine-focus sealed tube'
_diffrn_radiation_type MoK\a
_diffrn_radiation_wavelength 0.71073
_diffrn_reflns_av_R_equivalents 0.0900
_diffrn_reflns_av_sigmaI/netI 0.0886
_diffrn_reflns_limit_h_max 13
_diffrn_reflns_limit_h_min -13
_diffrn_reflns_limit_k_max 22
_diffrn_reflns_limit_k_min -18
_diffrn_reflns_limit_l_max 21
_diffrn_reflns_limit_l_min -21
_diffrn_reflns_number 18619
_diffrn_reflns_theta_full 26.37
_diffrn_reflns_theta_max 26.37
_diffrn_reflns_theta_min 2.99
_exptl_absorpt_coefficient_mu 1.220
_exptl_absorpt_correction_T_max 0.896
_exptl_absorpt_correction_T_min 0.706
_exptl_absorpt_correction_type multi-scan
_exptl_absorpt_process_details 'Sortav (Blessing, 1995)'
_exptl_crystal_colour colourless
_exptl_crystal_density_diffrn 1.239
_exptl_crystal_density_method 'not measured'
_exptl_crystal_description block
_exptl_crystal_F_000 1264
_exptl_crystal_size_max 0.15
_exptl_crystal_size_mid 0.15
_exptl_crystal_size_min 0.10
_refine_diff_density_max 0.445
_refine_diff_density_min -0.920
_refine_diff_density_rms 0.084
_refine_ls_extinction_method none
_refine_ls_goodness_of_fit_ref 1.016
_refine_ls_hydrogen_treatment constr
_refine_ls_matrix_type full
_refine_ls_number_parameters 327
_refine_ls_number_reflns 6527
_refine_ls_number_restraints 0
_refine_ls_restrained_S_all 1.016
_refine_ls_R_factor_all 0.0924
_refine_ls_R_factor_gt 0.0572
_refine_ls_shift/su_max 0.001
_refine_ls_shift/su_mean 0.000
_refine_ls_structure_factor_coef Fsqd
_refine_ls_weighting_details 'calc w=1/[\s^2^(Fo^2^)+(0.0405P)^2^+3.5099P] where P=(Fo^2^+2Fc^2^)/3'
_refine_ls_weighting_scheme calc
_refine_ls_wR_factor_gt 0.1148
_refine_ls_wR_factor_ref 0.1294
_reflns_number_gt 4608
_reflns_number_total 6527
_reflns_threshold_expression >2sigma(I)
_cod_data_source_file b801168k.txt
_cod_data_source_block compound5
_cod_original_cell_volume 3218.7(11)
_cod_original_sg_symbol_H-M P2(1)/n
_cod_database_code 7003909

loop_
_symmetry_equiv_pos_as_xyz
'x, y, z'
'-x+1/2, y+1/2, -z+1/2'
'-x, -y, -z'
'x-1/2, -y-1/2, z-1/2'

loop_
_atom_site_label
_atom_site_type_symbol
_atom_site_fract_x
_atom_site_fract_y
_atom_site_fract_z
_atom_site_U_iso_or_equiv
_atom_site_adp_type
_atom_site_occupancy
_atom_site_symmetry_multiplicity
_atom_site_calc_flag
_atom_site_refinement_flags
_atom_site_disorder_assembly
_atom_site_disorder_group
Ge1 Ge 0.56226(4) 0.16313(2) 0.18917(2) 0.02866(13) Uani 1 1 d . . .
Cl1 Cl 0.50029(9) 0.10479(6) 0.06529(5) 0.0332(2) Uani 1 1 d . . .
Cl2 Cl 0.77859(9) 0.17048(6) 0.18897(6) 0.0401(3) Uani 1 1 d . . .
Cl3 Cl 0.57183(11) 0.05502(6) 0.25880(5) 0.0414(3) Uani 1 1 d . . .
N1 N 0.0205(3) 0.27276(15) 0.27976(16) 0.0191(6) Uani 1 1 d . . .
H1 H -0.0599 0.2578 0.2720 0.023 Uiso 1 1 calc R . .
N2 N -0.0121(2) 0.31018(15) 0.39947(16) 0.0190(6) Uani 1 1 d . . .
H2 H 0.0179 0.3336 0.4448 0.023 Uiso 1 1 calc R . .
C1 C 0.0634(3) 0.30815(18) 0.34818(19) 0.0170(7) Uani 1 1 d . . .
C2 C 0.1923(3) 0.34945(18) 0.3750(2) 0.0208(7) Uani 1 1 d . . .
C3 C 0.1595(3) 0.43181(19) 0.3847(2) 0.0274(8) Uani 1 1 d . . .
H3A H 0.2392 0.4602 0.4016 0.041 Uiso 1 1 calc R . .
H3B H 0.1080 0.4364 0.4252 0.041 Uiso 1 1 calc R . .
H3C H 0.1104 0.4511 0.3335 0.041 Uiso 1 1 calc R . .
C4 C 0.2829(3) 0.3452(2) 0.3172(2) 0.0309(9) Uani 1 1 d . . .
H4A H 0.3617 0.3730 0.3394 0.046 Uiso 1 1 calc R . .
H4B H 0.2403 0.3667 0.2656 0.046 Uiso 1 1 calc R . .
H4C H 0.3044 0.2933 0.3096 0.046 Uiso 1 1 calc R . .
C5 C 0.2621(3) 0.3185(2) 0.4566(2) 0.0328(9) Uani 1 1 d . . .
H5A H 0.2744 0.2650 0.4522 0.049 Uiso 1 1 calc R . .
H5B H 0.2105 0.3281 0.4961 0.049 Uiso 1 1 calc R . .
H5C H 0.3460 0.3428 0.4736 0.049 Uiso 1 1 calc R . .
C6 C 0.0835(3) 0.25420(19) 0.21493(19) 0.0211(8) Uani 1 1 d . . .
C7 C 0.0758(3) 0.3039(2) 0.1519(2) 0.0256(8) Uani 1 1 d . . .
C8 C 0.1357(4) 0.2831(2) 0.0906(2) 0.0350(9) Uani 1 1 d . . .
H8 H 0.1326 0.3159 0.0469 0.042 Uiso 1 1 calc R . .
C9 C 0.1992(4) 0.2163(2) 0.0919(2) 0.0396(10) Uani 1 1 d . . .
H9 H 0.2425 0.2044 0.0508 0.048 Uiso 1 1 calc R . .
C10 C 0.1995(4) 0.1671(2) 0.1532(2) 0.0338(9) Uani 1 1 d . . .
H10 H 0.2411 0.1205 0.1529 0.041 Uiso 1 1 calc R . .
C11 C 0.1398(3) 0.1840(2) 0.2157(2) 0.0248(8) Uani 1 1 d . . .
C12 C 0.0022(4) 0.37667(19) 0.1451(2) 0.0269(8) Uani 1 1 d . . .
H12 H -0.0081 0.3906 0.1997 0.032 Uiso 1 1 calc R . .
C13 C -0.1318(4) 0.3663(3) 0.0917(3) 0.0500(12) Uani 1 1 d . . .
H13A H -0.1244 0.3556 0.0369 0.075 Uiso 1 1 calc R . .
H13B H -0.1821 0.4117 0.0922 0.075 Uiso 1 1 calc R . .
H13C H -0.1750 0.3249 0.1118 0.075 Uiso 1 1 calc R . .
C14 C 0.0718(5) 0.4401(2) 0.1134(3) 0.0457(11) Uani 1 1 d . . .
H14A H 0.1597 0.4443 0.1459 0.069 Uiso 1 1 calc R . .
H14B H 0.0256 0.4866 0.1162 0.069 Uiso 1 1 calc R . .
H14C H 0.0749 0.4301 0.0577 0.069 Uiso 1 1 calc R . .
C15 C 0.1375(4) 0.1272(2) 0.2806(2) 0.0286(9) Uani 1 1 d . . .
H15 H 0.0697 0.1427 0.3092 0.034 Uiso 1 1 calc R . .
C16 C 0.2646(4) 0.1238(2) 0.3419(3) 0.0433(11) Uani 1 1 d . . .
H16A H 0.3332 0.1088 0.3156 0.065 Uiso 1 1 calc R . .
H16B H 0.2582 0.0877 0.3835 0.065 Uiso 1 1 calc R . .
H16C H 0.2845 0.1728 0.3663 0.065 Uiso 1 1 calc R . .
C17 C 0.1018(4) 0.0500(2) 0.2458(3) 0.0455(11) Uani 1 1 d . . .
H17A H 0.0215 0.0529 0.2048 0.068 Uiso 1 1 calc R . .
H17B H 0.0902 0.0164 0.2885 0.068 Uiso 1 1 calc R . .
H17C H 0.1707 0.0313 0.2217 0.068 Uiso 1 1 calc R . .
C18 C -0.1390(3) 0.27789(19) 0.38914(19) 0.0195(7) Uani 1 1 d . . .
C19 C -0.1494(3) 0.2041(2) 0.41481(19) 0.0223(8) Uani 1 1 d . . .
C20 C -0.2726(4) 0.1767(2) 0.4076(2) 0.0290(9) Uani 1 1 d . . .
H20 H -0.2834 0.1269 0.4228 0.035 Uiso 1 1 calc R . .
C21 C -0.3795(4) 0.2191(2) 0.3793(2) 0.0326(9) Uani 1 1 d . . .
H21 H -0.4626 0.1991 0.3768 0.039 Uiso 1 1 calc R . .
C22 C -0.3672(3) 0.2908(2) 0.3544(2) 0.0305(9) Uani 1 1 d . . .
H22 H -0.4421 0.3194 0.3341 0.037 Uiso 1 1 calc R . .
C23 C -0.2459(3) 0.3218(2) 0.3585(2) 0.0233(8) Uani 1 1 d . . .
C24 C -0.0329(4) 0.1576(2) 0.4511(2) 0.0295(9) Uani 1 1 d . . .
H24 H 0.0428 0.1784 0.4330 0.035 Uiso 1 1 calc R . .
C25 C -0.0052(5) 0.1626(3) 0.5421(3) 0.0555(13) Uani 1 1 d . . .
H25A H 0.0100 0.2144 0.5586 0.083 Uiso 1 1 calc R . .
H25B H 0.0713 0.1331 0.5651 0.083 Uiso 1 1 calc R . .
H25C H -0.0791 0.1435 0.5611 0.083 Uiso 1 1 calc R . .
C26 C -0.0499(4) 0.0769(2) 0.4234(3) 0.0438(11) Uani 1 1 d . . .
H26A H -0.1129 0.0526 0.4486 0.066 Uiso 1 1 calc R . .
H26B H 0.0328 0.0510 0.4386 0.066 Uiso 1 1 calc R . .
H26C H -0.0805 0.0753 0.3651 0.066 Uiso 1 1 calc R . .
C27 C -0.2369(4) 0.4015(2) 0.3317(2) 0.0342(9) Uani 1 1 d . . .
H27 H -0.1453 0.4114 0.3299 0.041 Uiso 1 1 calc R . .
C28 C -0.2741(4) 0.4557(2) 0.3911(3) 0.0490(12) Uani 1 1 d . . .
H28A H -0.3647 0.4484 0.3924 0.073 Uiso 1 1 calc R . .
H28B H -0.2615 0.5066 0.3744 0.073 Uiso 1 1 calc R . .
H28C H -0.2200 0.4470 0.4445 0.073 Uiso 1 1 calc R . .
C29 C -0.3194(5) 0.4139(3) 0.2480(3) 0.0540(13) Uani 1 1 d . . .
H29A H -0.2971 0.3772 0.2113 0.081 Uiso 1 1 calc R . .
H29B H -0.3038 0.4638 0.2297 0.081 Uiso 1 1 calc R . .
H29C H -0.4105 0.4088 0.2491 0.081 Uiso 1 1 calc R . .

loop_
_atom_site_aniso_label
_atom_site_aniso_U_11
_atom_site_aniso_U_22
_atom_site_aniso_U_33
_atom_site_aniso_U_23
_atom_site_aniso_U_13
_atom_site_aniso_U_12
Ge1 0.0360(2) 0.0248(2) 0.0247(2) -0.00136(17) 0.00567(17) -0.00353(18)
Cl1 0.0407(5) 0.0364(6) 0.0203(4) 0.0011(4) 0.0021(4) -0.0100(4)
Cl2 0.0367(5) 0.0481(7) 0.0351(5) -0.0104(5) 0.0070(4) -0.0189(5)
Cl3 0.0686(7) 0.0305(5) 0.0252(5) 0.0002(4) 0.0107(5) -0.0159(5)
N1 0.0177(14) 0.0203(15) 0.0197(14) -0.0013(12) 0.0053(12) -0.0031(12)
N2 0.0200(14) 0.0213(15) 0.0148(14) -0.0038(12) 0.0022(12) -0.0035(12)
C1 0.0192(16) 0.0152(17) 0.0171(16) 0.0012(14) 0.0049(14) 0.0047(14)
C2 0.0188(17) 0.0185(19) 0.0241(18) -0.0008(15) 0.0028(15) -0.0027(14)
C3 0.030(2) 0.0164(19) 0.036(2) -0.0031(16) 0.0084(17) -0.0057(16)
C4 0.0261(19) 0.030(2) 0.038(2) -0.0046(18) 0.0110(17) -0.0059(17)
C5 0.0228(19) 0.034(2) 0.037(2) 0.0016(18) -0.0014(17) 0.0007(17)
C6 0.0222(18) 0.0254(19) 0.0174(17) -0.0068(15) 0.0079(14) -0.0050(15)
C7 0.030(2) 0.0234(19) 0.0236(18) -0.0047(16) 0.0075(16) -0.0040(16)
C8 0.051(3) 0.031(2) 0.029(2) 0.0006(18) 0.0202(19) -0.001(2)
C9 0.052(3) 0.037(2) 0.039(2) -0.006(2) 0.030(2) 0.002(2)
C10 0.038(2) 0.027(2) 0.041(2) -0.0083(19) 0.0194(19) 0.0039(18)
C11 0.0243(18) 0.025(2) 0.0261(19) -0.0049(16) 0.0069(16) -0.0044(15)
C12 0.042(2) 0.0211(19) 0.0197(18) -0.0009(15) 0.0111(17) -0.0004(17)
C13 0.047(3) 0.035(3) 0.064(3) 0.000(2) 0.004(2) 0.002(2)
C14 0.065(3) 0.025(2) 0.053(3) 0.000(2) 0.027(2) -0.003(2)
C15 0.034(2) 0.020(2) 0.036(2) -0.0024(17) 0.0158(18) 0.0022(16)
C16 0.051(3) 0.028(2) 0.047(3) 0.001(2) 0.002(2) -0.004(2)
C17 0.059(3) 0.029(2) 0.050(3) -0.003(2) 0.017(2) -0.012(2)
C18 0.0208(17) 0.0230(19) 0.0151(16) -0.0028(14) 0.0049(14) -0.0030(15)
C19 0.0302(19) 0.025(2) 0.0123(16) -0.0039(15) 0.0060(15) -0.0037(16)
C20 0.036(2) 0.030(2) 0.0228(19) -0.0054(16) 0.0119(17) -0.0104(18)
C21 0.025(2) 0.046(3) 0.030(2) -0.0104(19) 0.0130(17) -0.0127(19)
C22 0.0177(18) 0.041(2) 0.031(2) -0.0015(18) 0.0020(16) 0.0053(17)
C23 0.0211(18) 0.028(2) 0.0205(18) 0.0008(15) 0.0044(15) 0.0031(15)
C24 0.036(2) 0.024(2) 0.030(2) 0.0043(17) 0.0098(17) 0.0033(17)
C25 0.058(3) 0.068(3) 0.036(2) 0.010(2) -0.001(2) 0.022(3)
C26 0.056(3) 0.020(2) 0.060(3) 0.006(2) 0.023(2) 0.002(2)
C27 0.0263(19) 0.031(2) 0.043(2) 0.0112(19) 0.0025(18) 0.0048(17)
C28 0.055(3) 0.028(2) 0.055(3) -0.001(2) -0.005(2) 0.006(2)
C29 0.061(3) 0.056(3) 0.042(3) 0.018(2) 0.004(2) 0.009(3)

loop_
_atom_type_symbol
_atom_type_description
_atom_type_scat_dispersion_real
_atom_type_scat_dispersion_imag
_atom_type_scat_source
C C 0.0033 0.0016 'International Tables Vol C Tables 4.2.6.8 and 6.1.1.4'
H H 0.0000 0.0000 'International Tables Vol C Tables 4.2.6.8 and 6.1.1.4'
N N 0.0061 0.0033 'International Tables Vol C Tables 4.2.6.8 and 6.1.1.4'
Cl Cl 0.1484 0.1585 'International Tables Vol C Tables 4.2.6.8 and 6.1.1.4'
Ge Ge 0.1547 1.8001 'International Tables Vol C Tables 4.2.6.8 and 6.1.1.4'

loop_
_geom_angle_atom_site_label_1
_geom_angle_atom_site_label_2
_geom_angle_atom_site_label_3
_geom_angle
_geom_angle_site_symmetry_1
_geom_angle_site_symmetry_3
_geom_angle_publ_flag
Cl3 Ge1 Cl2 97.02(5) . . ?
Cl3 Ge1 Cl1 93.52(4) . . ?
Cl2 Ge1 Cl1 95.97(5) . . ?
C1 N1 C6 131.2(3) . . ?
C1 N2 C18 126.9(3) . . ?
N2 C1 N1 117.6(3) . . ?
N2 C1 C2 115.1(3) . . ?
N1 C1 C2 127.3(3) . . ?
C4 C2 C5 108.9(3) . . ?
C4 C2 C1 115.6(3) . . ?
C5 C2 C1 108.4(3) . . ?
C4 C2 C3 107.9(3) . . ?
C5 C2 C3 109.1(3) . . ?
C1 C2 C3 106.8(3) . . ?
C7 C6 C11 122.7(3) . . ?
C7 C6 N1 119.1(3) . . ?
C11 C6 N1 117.9(3) . . ?
C6 C7 C8 117.0(3) . . ?
C6 C7 C12 123.7(3) . . ?
C8 C7 C12 119.3(3) . . ?
C9 C8 C7 121.8(4) . . ?
C10 C9 C8 119.6(3) . . ?
C9 C10 C11 121.4(4) . . ?
C10 C11 C6 117.2(3) . . ?
C10 C11 C15 120.0(3) . . ?
C6 C11 C15 122.8(3) . . ?
C7 C12 C13 109.8(3) . . ?
C7 C12 C14 112.9(3) . . ?
C13 C12 C14 110.0(3) . . ?
C11 C15 C16 112.1(3) . . ?
C11 C15 C17 111.8(3) . . ?
C16 C15 C17 109.9(3) . . ?
C23 C18 C19 122.6(3) . . ?
C23 C18 N2 118.8(3) . . ?
C19 C18 N2 118.5(3) . . ?
C20 C19 C18 116.6(3) . . ?
C20 C19 C24 120.9(3) . . ?
C18 C19 C24 122.5(3) . . ?
C21 C20 C19 122.1(4) . . ?
C20 C21 C22 120.4(3) . . ?
C21 C22 C23 120.8(3) . . ?
C18 C23 C22 117.5(3) . . ?
C18 C23 C27 123.4(3) . . ?
C22 C23 C27 119.0(3) . . ?
C19 C24 C25 109.9(3) . . ?
C19 C24 C26 111.8(3) . . ?
C25 C24 C26 110.9(4) . . ?
C23 C27 C29 111.3(3) . . ?
C23 C27 C28 111.1(3) . . ?
C29 C27 C28 110.6(3) . . ?

loop_
_geom_bond_atom_site_label_1
_geom_bond_atom_site_label_2
_geom_bond_distance
_geom_bond_site_symmetry_2
_geom_bond_publ_flag
Ge1 Cl3 2.2782(11) . ?
Ge1 Cl2 2.3118(11) . ?
Ge1 Cl1 2.3311(11) . ?
N1 C1 1.325(4) . ?
N1 C6 1.461(4) . ?
N2 C1 1.319(4) . ?
N2 C18 1.448(4) . ?
C1 C2 1.541(5) . ?
C2 C4 1.534(5) . ?
C2 C5 1.536(5) . ?
C2 C3 1.544(5) . ?
C6 C7 1.394(5) . ?
C6 C11 1.401(5) . ?
C7 C8 1.397(5) . ?
C7 C12 1.521(5) . ?
C8 C9 1.381(6) . ?
C9 C10 1.375(6) . ?
C10 C11 1.399(5) . ?
C11 C15 1.517(5) . ?
C12 C13 1.526(6) . ?
C12 C14 1.530(5) . ?
C15 C16 1.520(6) . ?
C15 C17 1.530(5) . ?
C18 C23 1.391(5) . ?
C18 C19 1.415(5) . ?
C19 C20 1.384(5) . ?
C19 C24 1.513(5) . ?
C20 C21 1.369(5) . ?
C21 C22 1.378(6) . ?
C22 C23 1.396(5) . ?
C23 C27 1.520(5) . ?
C24 C25 1.526(6) . ?
C24 C26 1.530(5) . ?
C27 C29 1.524(6) . ?
C27 C28 1.528(6) . ?
